data_1534218
loop_
_publ_author_name
'Barthelat, J.C.'
'Jeannin, Y.P.'

_publ_section_title
;
 Etude cristallographique des arsenosulfure et arsenoseleniure de
 zirconium quadratiques
;
_journal_name_full 'Journal of the Less-Common Metals'
_journal_page_first 273
_journal_page_last 283
_journal_volume 26
_journal_year 1972
_chemical_formula_sum 'As2.3 Se1.15 Zr2'
_chemical_name_systematic 'Zr2 As2.30 Se1.15'
_space_group_IT_number 129
_symmetry_space_group_name_Hall 'P 4ab 2ab -1ab'
_symmetry_space_group_name_H-M 'P 4/n m m :1'
_cell_angle_alpha 90
_cell_angle_beta 90
_cell_angle_gamma 90
_cell_formula_units_Z 1
_cell_length_a 3.74
_cell_length_b 3.74
_cell_length_c 8.1
_cell_volume 113.300
_citation_journal_id_ASTM JCOMAH
_cod_data_source_file Barthelat_JCOMAH_1972_1228.cif
_cod_data_source_block As2.3Se1.15Zr2
_cod_original_cell_volume 113.2996
_cod_original_sg_symbol_Hall '-P 4a 2a (x-1/4,y+1/4,z)'
_cod_database_code 1534218

loop_
_symmetry_equiv_pos_as_xyz
x,y,z
-y+1/2,x+1/2,z
-x,-y,z
y+1/2,-x+1/2,z
x+1/2,-y+1/2,-z
y,x,-z
-x+1/2,y+1/2,-z
-y,-x,-z
-x+1/2,-y+1/2,-z
y,-x,-z
x+1/2,y+1/2,-z
-y,x,-z
-x,y,z
-y+1/2,-x+1/2,z
x,-y,z
y+1/2,x+1/2,z

loop_
_atom_site_label
_atom_site_type_symbol
_atom_site_fract_x
_atom_site_fract_y
_atom_site_fract_z
_atom_site_occupancy
_atom_site_U_iso_or_equiv
Se1 Se 0 0.5 0.621 0.575 0.0
As1 As 0 0.5 0.621 0.37 0.0
As2 As 0 0 0 0.78 0.0
Zr1 Zr 0 0.5 0.2647 1 0.0
